data_7225860
loop_
_publ_author_name
'Li, Rui'
'Qu, Xiang-Long'
'Zhang, Yi-Hua'
'Han, Hong-Liang'
'Li, Xia'

_publ_section_title
;
 Lanthanide--organic frameworks constructed from naphthalenedisulfonates:
 structure, luminescence and luminescence sensing properties
;
_journal_issue 31
_journal_name_full CrystEngComm
_journal_page_first 5890
_journal_paper_doi 10.1039/C6CE01028H
_journal_volume 18
_journal_year 2016
_chemical_formula_sum 'C19 H13 N2 O8 S Tb'
_chemical_formula_weight 588.29
_chemical_name_systematic
; 
 ? 
;
_space_group_IT_number 14
_symmetry_cell_setting monoclinic
_symmetry_space_group_name_Hall '-P 2ybc'
_symmetry_space_group_name_H-M 'P 1 21/c 1'
_atom_sites_solution_hydrogens geom
_atom_sites_solution_primary direct
_atom_sites_solution_secondary difmap
_audit_creation_method SHELXL-97
_audit_update_record
;
2016-04-21 deposited with the CCDC.
2016-06-22 downloaded from the CCDC.
;
_cell_angle_alpha 90.00
_cell_angle_beta 90.672(2)
_cell_angle_gamma 90.00
_cell_formula_units_Z 4
_cell_length_a 10.5503(6)
_cell_length_b 8.9330(5)
_cell_length_c 20.1876(10)
_cell_measurement_reflns_used 956
_cell_measurement_temperature 296(2)
_cell_measurement_theta_max 25.10
_cell_measurement_theta_min 1.93
_cell_volume 1902.47(18)
_computing_cell_refinement 'Bruker SMART'
_computing_data_collection 'Bruker SMART'
_computing_data_reduction 'Bruker SAINT'
_computing_molecular_graphics 'Bruker SHELXTL'
_computing_publication_material 'Bruker SHELXTL'
_computing_structure_refinement 'SHELXL-97 (Sheldrick, 1997)'
_computing_structure_solution 'SHELXS-97 (Sheldrick, 1990)'
_diffrn_ambient_temperature 296(2)
_diffrn_measured_fraction_theta_full 1.000
_diffrn_measured_fraction_theta_max 1.000
_diffrn_measurement_device_type 'phi and omega scans'
_diffrn_radiation_monochromator graphite
_diffrn_radiation_source 'fine-focus sealed tube'
_diffrn_radiation_type MoK\a
_diffrn_radiation_wavelength 0.71073
_diffrn_reflns_av_R_equivalents 0.0747
_diffrn_reflns_av_sigmaI/netI 0.0320
_diffrn_reflns_limit_h_max 12
_diffrn_reflns_limit_h_min -12
_diffrn_reflns_limit_k_max 10
_diffrn_reflns_limit_k_min -10
_diffrn_reflns_limit_l_max 24
_diffrn_reflns_limit_l_min -24
_diffrn_reflns_number 25838
_diffrn_reflns_theta_full 25.10
_diffrn_reflns_theta_max 25.10
_diffrn_reflns_theta_min 1.93
_exptl_absorpt_coefficient_mu 3.881
_exptl_absorpt_correction_T_max 0.5108
_exptl_absorpt_correction_T_min 0.4823
_exptl_absorpt_correction_type multi-scan
_exptl_absorpt_process_details SADABS
_exptl_crystal_colour colourless
_exptl_crystal_density_diffrn 2.054
_exptl_crystal_density_method 'not measured'
_exptl_crystal_description block
_exptl_crystal_F_000 1144
_exptl_crystal_size_max 0.22
_exptl_crystal_size_mid 0.21
_exptl_crystal_size_min 0.20
_refine_diff_density_max 1.879
_refine_diff_density_min -0.740
_refine_diff_density_rms 0.149
_refine_ls_extinction_method none
_refine_ls_goodness_of_fit_ref 1.040
_refine_ls_hydrogen_treatment mixed
_refine_ls_matrix_type full
_refine_ls_number_parameters 280
_refine_ls_number_reflns 3400
_refine_ls_number_restraints 1
_refine_ls_restrained_S_all 1.058
_refine_ls_R_factor_all 0.0467
_refine_ls_R_factor_gt 0.0349
_refine_ls_shift/su_max 0.000
_refine_ls_shift/su_mean 0.000
_refine_ls_structure_factor_coef Fsqd
_refine_ls_weighting_details 'calc w=1/[\s^2^(Fo^2^)+(0.0373P)^2^+9.9953P] where P=(Fo^2^+2Fc^2^)/3'
_refine_ls_weighting_scheme calc
_refine_ls_wR_factor_gt 0.0785
_refine_ls_wR_factor_ref 0.0848
_reflns_number_gt 2766
_reflns_number_total 3400
_reflns_threshold_expression >2sigma(I)
_cod_data_source_file c6ce01028h2.cif
_cod_data_source_block 7
_cod_depositor_comments
;
The following automatic conversions were performed:

'_symmetry_cell_setting' value 'Monoclinic' changed to 'monoclinic'
according to
/usr/data/users/saulius/crontab/automatic-downloads/rss-feeds/RSC/lib/dictionaries/cif_core.dic
dictionary named 'cif_core.dic' version 2.4.2 from 2011-04-26.

'_exptl_absorpt_correction_type' value 'Multi-scan' changed to
'multi-scan' according to
/usr/data/users/saulius/crontab/automatic-downloads/rss-feeds/RSC/lib/dictionaries/cif_core.dic
dictionary named 'cif_core.dic' version 2.4.2 from 2011-04-26.

Automatic conversion script
Id: cif_fix_values 4268 2015-11-12 08:31:59Z antanas 

 Adding full bibliography for 7225860--7225866.cif.
;
_cod_original_sg_symbol_H-M P2(1)/c
_cod_database_code 7225860

loop_
_symmetry_equiv_pos_as_xyz
'x, y, z'
'-x, y+1/2, -z+1/2'
'-x, -y, -z'
'x, -y-1/2, z-1/2'

loop_
_atom_site_label
_atom_site_type_symbol
_atom_site_fract_x
_atom_site_fract_y
_atom_site_fract_z
_atom_site_U_iso_or_equiv
_atom_site_adp_type
_atom_site_occupancy
_atom_site_symmetry_multiplicity
_atom_site_calc_flag
_atom_site_refinement_flags
Tb1 Tb 0.16872(2) 0.74977(3) 0.202603(11) 0.01824(11) Uani 1 1 d .
N1 N 0.1481(4) 0.7817(5) 0.0775(2) 0.0195(10) Uani 1 1 d .
O1 O 0.3474(3) 0.6342(4) 0.15716(18) 0.0248(8) Uani 1 1 d .
C1 C 0.1222(5) 0.6697(7) 0.0359(3) 0.0266(13) Uani 1 1 d .
H1A H 0.1098 0.5746 0.0534 0.032 Uiso 1 1 calc R
S1 S 0.48416(13) 0.65456(16) 0.14469(7) 0.0253(3) Uani 1 1 d .
N2 N 0.2171(4) 1.0096(5) 0.1609(2) 0.0229(10) Uani 1 1 d .
O2 O 0.5420(4) 0.5198(5) 0.1217(2) 0.0450(12) Uani 1 1 d .
C2 C 0.1128(6) 0.6880(8) -0.0328(3) 0.0321(14) Uani 1 1 d .
H2A H 0.0960 0.6063 -0.0601 0.038 Uiso 1 1 calc R
C3 C 0.1284(6) 0.8266(7) -0.0591(3) 0.0309(14) Uani 1 1 d .
H3A H 0.1211 0.8407 -0.1047 0.037 Uiso 1 1 calc R
O3 O 0.5469(4) 0.7223(6) 0.2010(2) 0.0466(13) Uani 1 1 d .
C4 C 0.1556(5) 0.9489(7) -0.0173(3) 0.0241(12) Uani 1 1 d .
O4 O 0.3470(4) 0.8125(5) 0.2745(2) 0.0350(10) Uani 1 1 d .
H40B H 0.4203 0.7571 0.2611 0.053 Uiso 1 1 d R
H40C H 0.3640 0.9178 0.2712 0.053 Uiso 1 1 d R
C5 C 0.1743(5) 1.0975(7) -0.0418(3) 0.0317(15) Uani 1 1 d .
H5A H 0.1644 1.1166 -0.0868 0.038 Uiso 1 1 calc R
O5 O 0.0328(4) 0.3633(5) 0.31372(19) 0.0311(10) Uani 1 1 d .
C6 C 0.2059(6) 1.2092(7) -0.0007(3) 0.0333(15) Uani 1 1 d .
H6A H 0.2177 1.3049 -0.0177 0.040 Uiso 1 1 calc R
O6 O -0.0982(4) 0.3797(5) 0.20152(18) 0.0303(9) Uani 1 1 d .
C7 C 0.2218(5) 1.1844(7) 0.0687(3) 0.0262(12) Uani 1 1 d .
O7 O 0.0342(4) 0.5548(4) 0.16480(18) 0.0296(9) Uani 1 1 d .
C8 C 0.2607(6) 1.2972(7) 0.1127(3) 0.0318(14) Uani 1 1 d .
H8A H 0.2759 1.3935 0.0971 0.038 Uiso 1 1 calc R
O8 O 0.1543(4) 0.5540(4) 0.28090(18) 0.0280(9) Uani 1 1 d .
C9 C 0.2762(6) 1.2653(6) 0.1784(3) 0.0303(14) Uani 1 1 d .
H9A H 0.3022 1.3392 0.2081 0.036 Uiso 1 1 calc R
C10 C 0.2526(5) 1.1217(7) 0.2001(3) 0.0283(13) Uani 1 1 d .
H10A H 0.2622 1.1021 0.2451 0.034 Uiso 1 1 calc R
C11 C 0.2020(5) 1.0411(6) 0.0945(3) 0.0209(11) Uani 1 1 d .
C12 C 0.1667(5) 0.9197(6) 0.0512(2) 0.0197(12) Uani 1 1 d .
C13 C 0.4567(7) 0.8206(9) -0.0405(4) 0.0530(19) Uani 1 1 d .
H13 H 0.4365 0.7830 -0.0823 0.064 Uiso 1 1 calc R
C14 C 0.4597(7) 0.7314(10) 0.0138(4) 0.055(2) Uani 1 1 d .
H14A H 0.4413 0.6302 0.0086 0.066 Uiso 1 1 calc R
C15 C 0.4905(6) 0.7868(7) 0.0799(3) 0.0368(16) Uani 1 1 d .
C16 C 0.5170(6) 0.9311(9) 0.0878(4) 0.052(2) Uani 1 1 d D
H16 H 0.5368 0.9679 0.1298 0.062 Uiso 1 1 calc R
C17 C 0.5154(5) 1.0322(7) 0.0310(3) 0.0371(15) Uani 1 1 d D
C18 C -0.0056(5) 0.4646(6) 0.2070(3) 0.0221(12) Uani 1 1 d .
C19 C 0.0677(5) 0.4596(6) 0.2734(3) 0.0215(12) Uani 1 1 d .

loop_
_atom_site_aniso_label
_atom_site_aniso_U_11
_atom_site_aniso_U_22
_atom_site_aniso_U_33
_atom_site_aniso_U_23
_atom_site_aniso_U_13
_atom_site_aniso_U_12
Tb1 0.02042(16) 0.01981(16) 0.01449(15) -0.00048(11) 0.00044(10) -0.00008(11)
N1 0.021(2) 0.022(3) 0.016(2) -0.0002(18) 0.0007(18) -0.0009(18)
O1 0.0223(19) 0.029(2) 0.024(2) 0.0020(17) 0.0034(15) -0.0027(17)
C1 0.029(3) 0.030(3) 0.021(3) -0.002(3) -0.004(2) -0.003(3)
S1 0.0206(7) 0.0274(7) 0.0278(7) 0.0067(6) 0.0016(5) 0.0046(6)
N2 0.027(2) 0.024(2) 0.018(2) 0.0011(19) -0.0045(19) -0.001(2)
O2 0.044(3) 0.036(3) 0.056(3) 0.004(2) 0.014(2) 0.016(2)
C2 0.033(3) 0.041(4) 0.022(3) -0.011(3) -0.001(3) -0.005(3)
C3 0.032(3) 0.045(4) 0.016(3) 0.002(3) 0.000(2) 0.001(3)
O3 0.027(2) 0.072(4) 0.041(3) -0.002(2) -0.009(2) -0.001(2)
C4 0.021(3) 0.033(3) 0.018(3) 0.003(2) -0.001(2) 0.003(3)
O4 0.029(2) 0.040(2) 0.036(2) -0.009(2) -0.0084(18) 0.003(2)
C5 0.030(3) 0.045(4) 0.020(3) 0.012(3) 0.002(2) 0.005(3)
O5 0.027(2) 0.040(2) 0.026(2) 0.0123(19) -0.0054(17) -0.0097(19)
C6 0.036(3) 0.034(3) 0.030(3) 0.011(3) 0.004(3) 0.001(3)
O6 0.037(2) 0.038(2) 0.0163(19) 0.0039(17) -0.0017(16) -0.016(2)
C7 0.025(3) 0.026(3) 0.027(3) 0.003(3) -0.002(2) 0.004(2)
O7 0.040(2) 0.032(2) 0.0171(19) 0.0016(17) 0.0004(17) -0.0094(19)
C8 0.029(3) 0.022(3) 0.045(4) 0.004(3) 0.002(3) 0.000(2)
O8 0.030(2) 0.033(2) 0.022(2) 0.0031(17) -0.0040(16) -0.0078(19)
C9 0.031(3) 0.025(3) 0.034(3) -0.007(3) -0.006(3) -0.001(3)
C10 0.032(3) 0.029(3) 0.024(3) -0.003(3) -0.004(2) -0.003(3)
C11 0.013(2) 0.027(3) 0.023(3) -0.001(2) 0.000(2) 0.001(2)
C12 0.013(2) 0.031(3) 0.015(3) 0.001(2) -0.001(2) 0.004(2)
C13 0.045(4) 0.059(5) 0.056(5) -0.008(4) 0.010(4) -0.001(4)
C14 0.036(4) 0.094(7) 0.035(4) 0.027(4) 0.010(3) 0.017(4)
C15 0.024(3) 0.039(4) 0.048(4) 0.026(3) 0.015(3) 0.010(3)
C16 0.030(4) 0.057(5) 0.070(5) 0.020(4) 0.014(3) 0.011(3)
C17 0.019(3) 0.039(4) 0.053(4) -0.016(3) 0.006(3) 0.003(3)
C18 0.028(3) 0.024(3) 0.015(3) -0.002(2) 0.002(2) -0.002(2)
C19 0.022(3) 0.026(3) 0.017(3) 0.000(2) 0.001(2) 0.000(2)

loop_
_atom_type_symbol
_atom_type_description
_atom_type_scat_dispersion_real
_atom_type_scat_dispersion_imag
_atom_type_scat_source
C C 0.0033 0.0016 'International Tables Vol C Tables 4.2.6.8 and 6.1.1.4'
H H 0.0000 0.0000 'International Tables Vol C Tables 4.2.6.8 and 6.1.1.4'
N N 0.0061 0.0033 'International Tables Vol C Tables 4.2.6.8 and 6.1.1.4'
O O 0.0106 0.0060 'International Tables Vol C Tables 4.2.6.8 and 6.1.1.4'
Tb Tb -0.1723 4.1537 'International Tables Vol C Tables 4.2.6.8 and 6.1.1.4'
S S 0.1246 0.1234 'International Tables Vol C Tables 4.2.6.8 and 6.1.1.4'

loop_
_geom_angle_atom_site_label_1
_geom_angle_atom_site_label_2
_geom_angle_atom_site_label_3
_geom_angle
_geom_angle_site_symmetry_1
_geom_angle_site_symmetry_3
O1 Tb1 O8 89.67(13) . .
O1 Tb1 O7 91.81(13) . .
O8 Tb1 O7 68.18(13) . .
O1 Tb1 O5 148.86(13) . 2
O8 Tb1 O5 110.14(14) . 2
O7 Tb1 O5 74.76(14) . 2
O1 Tb1 O6 142.36(13) . 2
O8 Tb1 O6 78.11(13) . 2
O7 Tb1 O6 115.37(14) . 2
O5 Tb1 O6 67.51(13) 2 2
O1 Tb1 O4 73.45(13) . .
O8 Tb1 O4 79.99(14) . .
O7 Tb1 O4 145.06(15) . .
O5 Tb1 O4 132.09(14) 2 .
O6 Tb1 O4 69.43(14) 2 .
O1 Tb1 N2 96.20(14) . .
O8 Tb1 N2 156.73(14) . .
O7 Tb1 N2 133.79(13) . .
O5 Tb1 N2 75.22(15) 2 .
O6 Tb1 N2 83.63(14) 2 .
O4 Tb1 N2 80.16(15) . .
O1 Tb1 N1 73.81(13) . .
O8 Tb1 N1 137.75(13) . .
O7 Tb1 N1 73.68(13) . .
O5 Tb1 N1 75.45(14) 2 .
O6 Tb1 N1 136.60(13) 2 .
O4 Tb1 N1 128.56(14) . .
N2 Tb1 N1 65.27(14) . .
C1 N1 C12 117.8(5) . .
C1 N1 Tb1 123.7(4) . .
C12 N1 Tb1 118.5(3) . .
S1 O1 Tb1 143.4(2) . .
N1 C1 C2 123.2(6) . .
O2 S1 O3 114.6(3) . .
O2 S1 O1 111.9(3) . .
O3 S1 O1 110.9(2) . .
O2 S1 C15 107.6(3) . .
O3 S1 C15 106.4(3) . .
O1 S1 C15 104.7(3) . .
C10 N2 C11 117.0(5) . .
C10 N2 Tb1 123.5(4) . .
C11 N2 Tb1 119.4(3) . .
C3 C2 C1 119.2(6) . .
C2 C3 C4 119.8(5) . .
C3 C4 C12 117.3(5) . .
C3 C4 C5 122.7(5) . .
C12 C4 C5 120.0(5) . .
C6 C5 C4 120.9(5) . .
C19 O5 Tb1 118.4(3) . 2_545
C5 C6 C7 121.2(6) . .
C18 O6 Tb1 118.6(3) . 2_545
C11 C7 C8 117.8(5) . .
C11 C7 C6 119.4(5) . .
C8 C7 C6 122.7(6) . .
C18 O7 Tb1 117.4(3) . .
C9 C8 C7 119.8(6) . .
C19 O8 Tb1 118.1(3) . .
C8 C9 C10 118.8(6) . .
N2 C10 C9 124.3(5) . .
N2 C11 C7 122.2(5) . .
N2 C11 C12 117.6(5) . .
C7 C11 C12 120.2(5) . .
N1 C12 C4 122.7(5) . .
N1 C12 C11 119.0(5) . .
C4 C12 C11 118.3(5) . .
C14 C13 C17 116.8(8) . 3_675
C13 C14 C15 123.0(8) . .
C16 C15 C14 119.0(6) . .
C16 C15 S1 124.8(6) . .
C14 C15 S1 116.2(5) . .
C15 C16 C17 120.3(8) . .
C13 C17 C17 124.5(8) 3_675 3_675
C13 C17 C16 119.1(7) 3_675 .
C17 C17 C16 116.4(8) 3_675 .
O6 C18 O7 127.2(5) . .
O6 C18 C19 116.5(5) . .
O7 C18 C19 116.2(5) . .
O5 C19 O8 127.5(5) . .
O5 C19 C18 116.1(5) . .
O8 C19 C18 116.4(5) . .

loop_
_geom_bond_atom_site_label_1
_geom_bond_atom_site_label_2
_geom_bond_distance
_geom_bond_site_symmetry_2
Tb1 O1 2.345(4) .
Tb1 O8 2.363(4) .
Tb1 O7 2.367(4) .
Tb1 O5 2.376(4) 2
Tb1 O6 2.383(4) 2
Tb1 O4 2.428(4) .
Tb1 N2 2.523(4) .
Tb1 N1 2.549(4) .
N1 C1 1.332(7) .
N1 C12 1.357(7) .
O1 S1 1.479(4) .
C1 C2 1.399(8) .
S1 O2 1.429(4) .
S1 O3 1.442(5) .
S1 C15 1.764(6) .
N2 C10 1.328(7) .
N2 C11 1.378(7) .
C2 C3 1.358(9) .
C3 C4 1.409(8) .
C4 C12 1.411(7) .
C4 C5 1.431(8) .
C5 C6 1.336(9) .
O5 C19 1.243(6) .
O5 Tb1 2.376(4) 2_545
C6 C7 1.427(8) .
O6 C18 1.241(6) .
O6 Tb1 2.383(4) 2_545
C7 C11 1.398(8) .
C7 C8 1.402(9) .
O7 C18 1.249(6) .
C8 C9 1.366(9) .
O8 C19 1.251(6) .
C9 C10 1.379(8) .
C11 C12 1.439(8) .
C13 C14 1.356(11) .
C13 C17 1.360(10) 3_675
C14 C15 1.456(11) .
C15 C16 1.329(10) .
C16 C17 1.460(7) .
C17 C13 1.360(10) 3_675
C17 C17 1.412(12) 3_675
C18 C19 1.541(7) .
